data_4034084
loop_
_publ_author_name
'Liu, Jianming'
'Zhang, Yanyan'
'Yue, Yuanyuan'
'Wang, Zhixian'
'Shao, Huibin'
'Zhuo, Kelei'
'Lv, Qingzhang'
'Zhang, Zhiguo'

_publ_section_title
;
 Metal-Free Dehydrogenative Double C-H Sulfuration To Access
 Thieno[2,3-<i>b</i>]indoles Using Elemental Sulfur.
;
_journal_issue 20
_journal_name_full 'The Journal of organic chemistry'
_journal_page_first 12946
_journal_page_last 12959
_journal_paper_doi 10.1021/acs.joc.9b01586
_journal_volume 84
_journal_year 2019
_chemical_formula_moiety 'C23 H15 N O S'
_chemical_formula_sum 'C23 H15 N O S'
_chemical_formula_weight 353.42
_space_group_crystal_system monoclinic
_space_group_IT_number 14
_space_group_name_Hall '-P 2ybc'
_space_group_name_H-M_alt 'P 1 21/c 1'
_atom_sites_solution_hydrogens geom
_audit_creation_date 2018-03-05
_audit_creation_method
;
Olex2 1.2-alpha
(compiled 2018.01.22 svn.r3481 for OlexSys, GUI svn.r5470)
;
_cell_angle_alpha 90
_cell_angle_beta 104.165(10)
_cell_angle_gamma 90
_cell_formula_units_Z 4
_cell_length_a 12.1945(11)
_cell_length_b 14.5760(14)
_cell_length_c 10.7976(11)
_cell_measurement_reflns_used 4587
_cell_measurement_temperature 289.1(4)
_cell_measurement_theta_max 27.9340
_cell_measurement_theta_min 3.7050
_cell_volume 1860.9(3)
_computing_cell_refinement 'CrysAlisPro 1.171.39.35c (Rigaku OD, 2017)'
_computing_data_collection 'CrysAlisPro 1.171.39.35c (Rigaku OD, 2017)'
_computing_data_reduction 'CrysAlisPro 1.171.39.35c (Rigaku OD, 2017)'
_computing_molecular_graphics 'Olex2 (Dolomanov et al., 2009)'
_computing_publication_material 'Olex2 (Dolomanov et al., 2009)'
_computing_structure_refinement 'ShelXL (Sheldrick, 2015)'
_computing_structure_solution 'SHELXT 2014/5 (Sheldrick, 2014)'
_diffrn_ambient_environment air
_diffrn_ambient_temperature 289.1(4)
_diffrn_detector 'CCD plate'
_diffrn_detector_area_resol_mean 8.0528
_diffrn_detector_type EosS2
_diffrn_measured_fraction_theta_full 0.998
_diffrn_measured_fraction_theta_max 0.998
_diffrn_measurement_details
;
List of Runs (angles in degrees, time in seconds):
  # Type    Start    End  Width  t~exp~   \w     \q     \k     \f   Frames
--------------------------------------------------------------------------
  1  \w    -20.00  55.00   1.00    5.59    --   16.13 -99.00 -90.00   75
  2  \w    -51.00  33.00   1.00    5.59    --   16.13 -57.00 -60.00   84
  3  \w    -53.00  35.00   1.00    5.59    --   16.13 -38.00  30.00   88
  4  \w    -34.00  50.00   1.00    5.59    --  -17.23  57.00-150.00   84
  5  \w    -11.00  27.00   1.00    5.59    --   16.13  77.00  60.00   38
;
_diffrn_measurement_device 'four-circle diffractometer'
_diffrn_measurement_device_type 'SuperNova, Dual, Cu at home/near, EosS2'
_diffrn_measurement_method '\w scans'
_diffrn_orient_matrix_type 'CrysAlisPro convention (1999,Acta A55,543-557)'
_diffrn_orient_matrix_UB_11 -0.0531424000
_diffrn_orient_matrix_UB_12 -0.0221481000
_diffrn_orient_matrix_UB_13 -0.0091628000
_diffrn_orient_matrix_UB_21 0.0233292000
_diffrn_orient_matrix_UB_22 -0.0403357000
_diffrn_orient_matrix_UB_23 -0.0199663000
_diffrn_orient_matrix_UB_31 0.0152566000
_diffrn_orient_matrix_UB_32 -0.0158268000
_diffrn_orient_matrix_UB_33 0.0640850000
_diffrn_radiation_monochromator mirror
_diffrn_radiation_probe x-ray
_diffrn_radiation_type MoK\a
_diffrn_radiation_wavelength 0.71073
_diffrn_reflns_av_R_equivalents 0.0278
_diffrn_reflns_av_unetI/netI 0.0279
_diffrn_reflns_Laue_measured_fraction_full 0.998
_diffrn_reflns_Laue_measured_fraction_max 0.998
_diffrn_reflns_limit_h_max 14
_diffrn_reflns_limit_h_min -14
_diffrn_reflns_limit_k_max 16
_diffrn_reflns_limit_k_min -17
_diffrn_reflns_limit_l_max 12
_diffrn_reflns_limit_l_min -12
_diffrn_reflns_number 12208
_diffrn_reflns_point_group_measured_fraction_full 0.998
_diffrn_reflns_point_group_measured_fraction_max 0.998
_diffrn_reflns_theta_full 24.996
_diffrn_reflns_theta_max 24.996
_diffrn_reflns_theta_min 3.406
_diffrn_source 'micro-focus sealed X-ray tube'
_diffrn_source_type 'SuperNova (Mo) X-ray Source'
_exptl_absorpt_coefficient_mu 0.184
_exptl_absorpt_correction_T_max 1.00000
_exptl_absorpt_correction_T_min 0.62401
_exptl_absorpt_correction_type multi-scan
_exptl_absorpt_process_details
;
CrysAlisPro 1.171.39.35c (Rigaku Oxford Diffraction, 2017)
Empirical absorption correction using spherical harmonics,
 implemented in SCALE3 ABSPACK scaling algorithm.
;
_exptl_crystal_colour 'clear light yellow'
_exptl_crystal_colour_lustre clear
_exptl_crystal_colour_modifier light
_exptl_crystal_colour_primary yellow
_exptl_crystal_density_diffrn 1.261
_exptl_crystal_description plate
_exptl_crystal_F_000 736
_exptl_crystal_size_max 0.48
_exptl_crystal_size_mid 0.31
_exptl_crystal_size_min 0.04
_refine_diff_density_max 0.157
_refine_diff_density_min -0.289
_refine_diff_density_rms 0.042
_refine_ls_extinction_method none
_refine_ls_goodness_of_fit_ref 1.060
_refine_ls_hydrogen_treatment constr
_refine_ls_matrix_type full
_refine_ls_number_parameters 235
_refine_ls_number_reflns 3285
_refine_ls_number_restraints 0
_refine_ls_restrained_S_all 1.060
_refine_ls_R_factor_all 0.0565
_refine_ls_R_factor_gt 0.0441
_refine_ls_shift/su_max 0.001
_refine_ls_shift/su_mean 0.000
_refine_ls_structure_factor_coef Fsqd
_refine_ls_weighting_details 'w=1/[\s^2^(Fo^2^)+(0.0510P)^2^+0.3654P] where P=(Fo^2^+2Fc^2^)/3'
_refine_ls_weighting_scheme calc
_refine_ls_wR_factor_gt 0.1058
_refine_ls_wR_factor_ref 0.1127
_reflns_Friedel_coverage 0.000
_reflns_number_gt 2624
_reflns_number_total 3285
_reflns_threshold_expression 'I > 2\s(I)'
_cod_data_source_file jo9b01586_si_002.cif
_cod_data_source_block zyy-20180305
_cod_database_code 4034084
_shelx_shelxl_version_number 2016/6
_chemical_oxdiff_formula 'C1 O1 S1 N1'
_shelx_space_group_comment
;
The symmetry employed for this shelxl refinement is uniquely defined
by the following loop, which should always be used as a source of
symmetry information in preference to the above space-group names.
They are only intended as comments.
;
_shelx_estimated_absorpt_t_max 0.993
_shelx_estimated_absorpt_t_min 0.917
_reflns_odcompleteness_completeness 99.72
_reflns_odcompleteness_iscentric 1
_reflns_odcompleteness_theta 26.32
_olex2_refinement_description
;
1. Fixed Uiso
 At 1.2 times of:
  All C(H) groups, All N(H) groups
2.a Aromatic/amide H refined with riding coordinates:
 N1(H1), C14(H14), C6(H6), C26(H26), C3(H3), C18(H18), C4(H4), C5(H5),
 C22(H22), C15(H15), C25(H25), C17(H17), C24(H24), C16(H16), C23(H23)
;
_olex2_date_sample_data_collection 2018-03-05
_olex2_submission_special_instructions 'No special instructions were received'
_oxdiff_exptl_absorpt_empirical_details
;
Empirical correction (ABSPACK) includes:
- Absorption correction using spherical harmonics
- Frame scaling
;
_oxdiff_exptl_absorpt_empirical_full_max 1.508
_oxdiff_exptl_absorpt_empirical_full_min 0.469

loop_
_space_group_symop_operation_xyz
'x, y, z'
'-x, y+1/2, -z+1/2'
'-x, -y, -z'
'x, -y-1/2, z-1/2'

loop_
_atom_site_label
_atom_site_type_symbol
_atom_site_fract_x
_atom_site_fract_y
_atom_site_fract_z
_atom_site_U_iso_or_equiv
_atom_site_adp_type
_atom_site_occupancy
_atom_site_site_symmetry_order
_atom_site_calc_flag
_atom_site_refinement_flags_posn
S10 S 0.97297(4) 0.77887(4) 0.29431(5) 0.05684(19) Uani 1 1 d .
O20 O 0.94968(13) 0.59278(10) 0.21794(14) 0.0666(4) Uani 1 1 d .
N1 N 0.91997(13) 0.95883(11) 0.35720(15) 0.0537(4) Uani 1 1 d .
H1 H 0.974608 0.988961 0.338990 0.064 Uiso 1 1 calc R
C11 C 0.79216(14) 0.74366(12) 0.38004(15) 0.0381(4) Uani 1 1 d .
C13 C 0.69335(14) 0.69916(12) 0.41221(16) 0.0399(4) Uani 1 1 d .
C7 C 0.75936(15) 0.92390(12) 0.42100(16) 0.0421(4) Uani 1 1 d .
C8 C 0.81056(14) 0.83989(13) 0.39019(16) 0.0410(4) Uani 1 1 d .
C9 C 0.90532(15) 0.86664(13) 0.34960(17) 0.0459(4) Uani 1 1 d .
C2 C 0.83084(16) 0.99580(13) 0.39971(17) 0.0460(4) Uani 1 1 d .
C12 C 0.87496(15) 0.70086(13) 0.33175(17) 0.0450(4) Uani 1 1 d .
C19 C 0.89442(16) 0.60667(13) 0.29873(18) 0.0473(5) Uani 1 1 d .
C14 C 0.61861(16) 0.64470(14) 0.32587(18) 0.0526(5) Uani 1 1 d .
H14 H 0.630201 0.634716 0.244955 0.063 Uiso 1 1 calc R
C6 C 0.66269(16) 0.94690(14) 0.4614(2) 0.0543(5) Uani 1 1 d .
H6 H 0.614392 0.901345 0.476996 0.065 Uiso 1 1 calc R
C21 C 0.85414(15) 0.52737(13) 0.36211(18) 0.0469(5) Uani 1 1 d .
C26 C 0.85000(16) 0.52936(14) 0.48891(18) 0.0533(5) Uani 1 1 d .
H26 H 0.869550 0.582641 0.536585 0.064 Uiso 1 1 calc R
C3 C 0.80783(18) 1.08751(14) 0.4170(2) 0.0573(5) Uani 1 1 d .
H3 H 0.856146 1.133694 0.403315 0.069 Uiso 1 1 calc R
C18 C 0.67431(17) 0.71302(14) 0.53305(18) 0.0534(5) Uani 1 1 d .
H18 H 0.723495 0.749743 0.592036 0.064 Uiso 1 1 calc R
C4 C 0.7108(2) 1.10753(15) 0.4553(2) 0.0672(6) Uani 1 1 d .
H4 H 0.692505 1.168440 0.466185 0.081 Uiso 1 1 calc R
C5 C 0.63959(19) 1.03821(15) 0.4779(2) 0.0696(6) Uani 1 1 d .
H5 H 0.575099 1.053733 0.504695 0.083 Uiso 1 1 calc R
C22 C 0.82627(19) 0.44706(16) 0.2928(2) 0.0666(6) Uani 1 1 d .
H22 H 0.830009 0.444675 0.207855 0.080 Uiso 1 1 calc R
C15 C 0.52671(19) 0.60495(17) 0.3590(2) 0.0728(7) Uani 1 1 d .
H15 H 0.476753 0.568552 0.300389 0.087 Uiso 1 1 calc R
C25 C 0.8169(2) 0.45249(17) 0.5448(2) 0.0702(6) Uani 1 1 d .
H25 H 0.813888 0.454345 0.630003 0.084 Uiso 1 1 calc R
C17 C 0.5828(2) 0.67249(18) 0.5657(2) 0.0737(7) Uani 1 1 d .
H17 H 0.571207 0.681432 0.646833 0.088 Uiso 1 1 calc R
C24 C 0.7885(2) 0.37342(18) 0.4759(3) 0.0844(8) Uani 1 1 d .
H24 H 0.766331 0.321831 0.514222 0.101 Uiso 1 1 calc R
C16 C 0.5092(2) 0.61928(18) 0.4790(3) 0.0794(7) Uani 1 1 d .
H16 H 0.447201 0.592728 0.501019 0.095 Uiso 1 1 calc R
C23 C 0.7929(2) 0.37045(18) 0.3498(3) 0.0873(8) Uani 1 1 d .
H23 H 0.773411 0.316854 0.302873 0.105 Uiso 1 1 calc R

loop_
_atom_site_aniso_label
_atom_site_aniso_U_11
_atom_site_aniso_U_22
_atom_site_aniso_U_33
_atom_site_aniso_U_23
_atom_site_aniso_U_13
_atom_site_aniso_U_12
S10 0.0517(3) 0.0479(3) 0.0830(4) 0.0030(3) 0.0397(3) 0.0026(2)
O20 0.0772(10) 0.0553(10) 0.0809(10) -0.0026(7) 0.0455(8) 0.0162(8)
N1 0.0534(10) 0.0396(10) 0.0759(11) 0.0066(8) 0.0308(8) -0.0082(8)
C11 0.0416(10) 0.0323(10) 0.0435(9) 0.0008(7) 0.0162(8) 0.0006(8)
C13 0.0405(9) 0.0310(10) 0.0510(10) 0.0032(8) 0.0167(8) 0.0024(8)
C7 0.0442(10) 0.0333(10) 0.0514(10) 0.0011(8) 0.0166(8) -0.0003(8)
C8 0.0401(9) 0.0361(10) 0.0511(10) 0.0026(8) 0.0197(8) 0.0001(8)
C9 0.0474(10) 0.0370(11) 0.0589(11) 0.0043(8) 0.0238(9) -0.0016(8)
C2 0.0492(11) 0.0355(11) 0.0562(11) 0.0034(8) 0.0183(9) -0.0007(8)
C12 0.0477(10) 0.0384(11) 0.0539(10) 0.0004(8) 0.0220(9) 0.0020(8)
C19 0.0455(11) 0.0436(12) 0.0560(11) -0.0041(8) 0.0187(9) 0.0104(9)
C14 0.0544(11) 0.0476(13) 0.0555(11) 0.0007(9) 0.0131(9) -0.0060(10)
C6 0.0527(12) 0.0373(12) 0.0801(14) -0.0045(10) 0.0298(10) -0.0001(9)
C21 0.0441(10) 0.0368(11) 0.0609(11) -0.0029(8) 0.0148(9) 0.0093(8)
C26 0.0559(12) 0.0429(13) 0.0582(12) 0.0017(9) 0.0079(10) 0.0058(9)
C3 0.0653(13) 0.0349(12) 0.0730(13) 0.0041(9) 0.0195(11) -0.0064(10)
C18 0.0600(12) 0.0479(13) 0.0598(11) -0.0085(9) 0.0291(10) -0.0096(10)
C4 0.0781(16) 0.0325(13) 0.0949(16) -0.0056(11) 0.0290(13) 0.0069(11)
C5 0.0639(13) 0.0437(14) 0.1103(18) -0.0089(12) 0.0389(13) 0.0060(11)
C22 0.0743(15) 0.0497(15) 0.0807(15) -0.0155(11) 0.0282(12) -0.0013(11)
C15 0.0587(14) 0.0695(17) 0.0864(16) -0.0012(13) 0.0105(12) -0.0242(12)
C25 0.0810(16) 0.0592(16) 0.0701(14) 0.0152(12) 0.0178(12) 0.0028(12)
C17 0.0881(17) 0.0682(17) 0.0834(15) -0.0059(13) 0.0565(14) -0.0172(14)
C24 0.0949(19) 0.0483(16) 0.116(2) 0.0088(14) 0.0364(17) -0.0084(14)
C16 0.0657(15) 0.0730(18) 0.113(2) 0.0041(15) 0.0477(15) -0.0214(13)
C23 0.103(2) 0.0464(16) 0.121(2) -0.0224(14) 0.0441(18) -0.0144(14)

loop_
_atom_type_symbol
_atom_type_description
_atom_type_scat_dispersion_real
_atom_type_scat_dispersion_imag
_atom_type_scat_source
C C 0.0033 0.0016 'International Tables Vol C Tables 4.2.6.8 and 6.1.1.4'
H H 0.0000 0.0000 'International Tables Vol C Tables 4.2.6.8 and 6.1.1.4'
N N 0.0061 0.0033 'International Tables Vol C Tables 4.2.6.8 and 6.1.1.4'
O O 0.0106 0.0060 'International Tables Vol C Tables 4.2.6.8 and 6.1.1.4'
S S 0.1246 0.1234 'International Tables Vol C Tables 4.2.6.8 and 6.1.1.4'

loop_
_geom_angle_atom_site_label_1
_geom_angle_atom_site_label_2
_geom_angle_atom_site_label_3
_geom_angle
C9 S10 C12 89.45(8)
C9 N1 H1 126.2
C9 N1 C2 107.61(15)
C2 N1 H1 126.2
C8 C11 C13 122.41(15)
C12 C11 C13 126.67(16)
C12 C11 C8 110.86(15)
C14 C13 C11 122.16(15)
C14 C13 C18 118.72(17)
C18 C13 C11 119.12(16)
C2 C7 C8 105.71(15)
C6 C7 C8 136.01(17)
C6 C7 C2 118.26(17)
C11 C8 C7 141.54(16)
C9 C8 C11 112.39(16)
C9 C8 C7 105.89(16)
N1 C9 S10 134.13(14)
N1 C9 C8 111.52(16)
C8 C9 S10 114.25(14)
N1 C2 C7 109.21(16)
C3 C2 N1 128.24(18)
C3 C2 C7 122.52(17)
C11 C12 S10 112.99(14)
C11 C12 C19 133.83(17)
C19 C12 S10 113.07(13)
O20 C19 C12 118.40(17)
O20 C19 C21 119.58(17)
C12 C19 C21 121.98(15)
C13 C14 H14 119.8
C13 C14 C15 120.48(19)
C15 C14 H14 119.8
C7 C6 H6 120.4
C5 C6 C7 119.14(19)
C5 C6 H6 120.4
C26 C21 C19 122.40(17)
C26 C21 C22 119.26(19)
C22 C21 C19 118.23(18)
C21 C26 H26 119.9
C25 C26 C21 120.1(2)
C25 C26 H26 119.9
C2 C3 H3 121.3
C4 C3 C2 117.49(19)
C4 C3 H3 121.3
C13 C18 H18 119.8
C17 C18 C13 120.4(2)
C17 C18 H18 119.8
C3 C4 H4 119.4
C3 C4 C5 121.2(2)
C5 C4 H4 119.4
C6 C5 C4 121.4(2)
C6 C5 H5 119.3
C4 C5 H5 119.3
C21 C22 H22 120.0
C23 C22 C21 120.1(2)
C23 C22 H22 120.0
C14 C15 H15 120.0
C16 C15 C14 120.1(2)
C16 C15 H15 120.0
C26 C25 H25 119.7
C24 C25 C26 120.5(2)
C24 C25 H25 119.7
C18 C17 H17 119.9
C16 C17 C18 120.2(2)
C16 C17 H17 119.9
C25 C24 H24 120.1
C25 C24 C23 119.9(2)
C23 C24 H24 120.1
C15 C16 H16 120.0
C17 C16 C15 120.1(2)
C17 C16 H16 120.0
C22 C23 H23 119.9
C24 C23 C22 120.1(2)
C24 C23 H23 119.9

loop_
_geom_bond_atom_site_label_1
_geom_bond_atom_site_label_2
_geom_bond_distance
S10 C9 1.7073(19)
S10 C12 1.7667(18)
O20 C19 1.242(2)
N1 H1 0.8600
N1 C9 1.355(2)
N1 C2 1.388(2)
C11 C13 1.483(2)
C11 C8 1.421(3)
C11 C12 1.392(2)
C13 C14 1.383(3)
C13 C18 1.395(2)
C7 C8 1.450(2)
C7 C2 1.417(2)
C7 C6 1.394(2)
C8 C9 1.388(2)
C2 C3 1.388(3)
C12 C19 1.453(3)
C19 C21 1.487(3)
C14 H14 0.9300
C14 C15 1.384(3)
C6 H6 0.9300
C6 C5 1.381(3)
C21 C26 1.383(3)
C21 C22 1.386(3)
C26 H26 0.9300
C26 C25 1.379(3)
C3 H3 0.9300
C3 C4 1.376(3)
C18 H18 0.9300
C18 C17 1.383(3)
C4 H4 0.9300
C4 C5 1.392(3)
C5 H5 0.9300
C22 H22 0.9300
C22 C23 1.384(3)
C15 H15 0.9300
C15 C16 1.380(3)
C25 H25 0.9300
C25 C24 1.370(3)
C17 H17 0.9300
C17 C16 1.368(3)
C24 H24 0.9300
C24 C23 1.376(4)
C16 H16 0.9300
C23 H23 0.9300

loop_
_geom_torsion_atom_site_label_1
_geom_torsion_atom_site_label_2
_geom_torsion_atom_site_label_3
_geom_torsion_atom_site_label_4
_geom_torsion
S10 C12 C19 O20 -21.0(2)
S10 C12 C19 C21 156.64(15)
O20 C19 C21 C26 143.68(19)
O20 C19 C21 C22 -32.4(3)
N1 C2 C3 C4 177.27(19)
C11 C13 C14 C15 -179.42(19)
C11 C13 C18 C17 179.9(2)
C11 C8 C9 S10 1.7(2)
C11 C8 C9 N1 178.58(15)
C11 C12 C19 O20 154.8(2)
C11 C12 C19 C21 -27.6(3)
C13 C11 C8 C7 -3.2(3)
C13 C11 C8 C9 -177.23(15)
C13 C11 C12 S10 175.44(14)
C13 C11 C12 C19 -0.4(3)
C13 C14 C15 C16 -0.2(4)
C13 C18 C17 C16 -0.8(4)
C7 C8 C9 S10 -174.49(12)
C7 C8 C9 N1 2.4(2)
C7 C2 C3 C4 -0.6(3)
C7 C6 C5 C4 -0.1(4)
C8 C11 C13 C14 123.9(2)
C8 C11 C13 C18 -55.6(2)
C8 C11 C12 S10 -1.77(19)
C8 C11 C12 C19 -177.56(19)
C8 C7 C2 N1 0.6(2)
C8 C7 C2 C3 178.78(18)
C8 C7 C6 C5 -178.1(2)
C9 S10 C12 C11 2.28(14)
C9 S10 C12 C19 178.98(15)
C9 N1 C2 C7 0.9(2)
C9 N1 C2 C3 -177.2(2)
C2 N1 C9 S10 173.97(16)
C2 N1 C9 C8 -2.1(2)
C2 C7 C8 C11 -176.0(2)
C2 C7 C8 C9 -1.75(19)
C2 C7 C6 C5 0.6(3)
C2 C3 C4 C5 1.1(3)
C12 S10 C9 N1 -178.2(2)
C12 S10 C9 C8 -2.22(15)
C12 C11 C13 C14 -53.0(3)
C12 C11 C13 C18 127.5(2)
C12 C11 C8 C7 174.2(2)
C12 C11 C8 C9 0.1(2)
C12 C19 C21 C26 -33.9(3)
C12 C19 C21 C22 149.98(19)
C19 C21 C26 C25 -176.97(19)
C19 C21 C22 C23 177.3(2)
C14 C13 C18 C17 0.4(3)
C14 C15 C16 C17 -0.3(4)
C6 C7 C8 C11 2.8(4)
C6 C7 C8 C9 177.0(2)
C6 C7 C2 N1 -178.49(16)
C6 C7 C2 C3 -0.3(3)
C21 C26 C25 C24 0.4(3)
C21 C22 C23 C24 -0.7(4)
C26 C21 C22 C23 1.1(3)
C26 C25 C24 C23 0.0(4)
C3 C4 C5 C6 -0.8(4)
C18 C13 C14 C15 0.1(3)
C18 C17 C16 C15 0.8(4)
C22 C21 C26 C25 -0.9(3)
C25 C24 C23 C22 0.2(4)
